data_4029494
loop_
_publ_author_name
'Yan, Chao Guo'
'Wang, Qi Fang'
'Song, Xiao Kai'
'Sun, Jing'

_publ_section_title
;
 One-step synthesis of pyrido[1,2-a]benzimidazole derivatives by a novel
 multicomponent reaction of chloroacetonitrile, malononitrile, aromatic
 aldehyde, and pyridine.
;
_journal_issue 2
_journal_name_full 'The Journal of organic chemistry'
_journal_page_first 710
_journal_page_last 718
_journal_paper_doi 10.1021/jo802166t
_journal_volume 74
_journal_year 2009
_chemical_formula_sum 'C32 H29 N5'
_chemical_formula_weight 483.60
_chemical_name_systematic
; 
 ? 
;
_space_group_IT_number 15
_symmetry_cell_setting monoclinic
_symmetry_space_group_name_Hall '-C 2yc'
_symmetry_space_group_name_H-M 'C 1 2/c 1'
_atom_sites_solution_hydrogens geom
_atom_sites_solution_primary direct
_atom_sites_solution_secondary difmap
_audit_creation_method SHELXL-97
_cell_angle_alpha 90.00
_cell_angle_beta 114.819(13)
_cell_angle_gamma 90.00
_cell_formula_units_Z 8
_cell_length_a 30.75(3)
_cell_length_b 10.011(12)
_cell_length_c 21.55(2)
_cell_measurement_temperature 296(2)
_cell_volume 6021(11)
_computing_structure_refinement 'SHELXL-97 (Sheldrick, 1997)'
_computing_structure_solution 'SHELXS-97 (Sheldrick, 1990)'
_diffrn_ambient_temperature 296(2)
_diffrn_measured_fraction_theta_full 0.998
_diffrn_measured_fraction_theta_max 0.998
_diffrn_radiation_monochromator graphite
_diffrn_radiation_source 'fine-focus sealed tube'
_diffrn_radiation_type MoK\a
_diffrn_radiation_wavelength 0.71073
_diffrn_reflns_av_R_equivalents 0.0365
_diffrn_reflns_av_sigmaI/netI 0.0324
_diffrn_reflns_limit_h_max 36
_diffrn_reflns_limit_h_min -35
_diffrn_reflns_limit_k_max 11
_diffrn_reflns_limit_k_min -11
_diffrn_reflns_limit_l_max 25
_diffrn_reflns_limit_l_min -25
_diffrn_reflns_number 20911
_diffrn_reflns_theta_full 25.01
_diffrn_reflns_theta_max 25.01
_diffrn_reflns_theta_min 1.46
_exptl_absorpt_coefficient_mu 0.064
_exptl_absorpt_correction_T_max 0.9866
_exptl_absorpt_correction_T_min 0.9854
_exptl_crystal_density_diffrn 1.067
_exptl_crystal_density_method 'not measured'
_exptl_crystal_F_000 2048
_exptl_crystal_size_max 0.23
_exptl_crystal_size_mid 0.21
_exptl_crystal_size_min 0.21
_refine_diff_density_max 3.260
_refine_diff_density_min -0.597
_refine_diff_density_rms 0.244
_refine_ls_extinction_coef 0.055(12)
_refine_ls_extinction_expression Fc^*^=kFc[1+0.001xFc^2^\l^3^/sin(2\q)]^-1/4^
_refine_ls_extinction_method SHELXL
_refine_ls_goodness_of_fit_ref 3.052
_refine_ls_hydrogen_treatment mixed
_refine_ls_matrix_type full
_refine_ls_number_parameters 339
_refine_ls_number_reflns 5298
_refine_ls_number_restraints 1
_refine_ls_restrained_S_all 3.052
_refine_ls_R_factor_all 0.2448
_refine_ls_R_factor_gt 0.2321
_refine_ls_shift/su_max 1.064
_refine_ls_shift/su_mean 0.047
_refine_ls_structure_factor_coef Fsqd
_refine_ls_weighting_details 'calc w=1/[\s^2^(Fo^2^)+(0.2000P)^2^+0.0000P] where P=(Fo^2^+2Fc^2^)/3'
_refine_ls_weighting_scheme calc
_refine_ls_wR_factor_gt 0.6113
_refine_ls_wR_factor_ref 0.6212
_reflns_number_gt 4281
_reflns_number_total 5298
_reflns_threshold_expression >2sigma(I)
_cod_data_source_file jo802166t_si_001.cif
_cod_data_source_block J2
_cod_depositor_comments
;
The following automatic conversions were performed:

'_symmetry_cell_setting' value 'Monoclinic' changed to 'monoclinic'
according to
/usr/data/users/saulius/automatic-downloads/retrospective/ACS/lib/dictionaries/cif_core.dic
dictionary named 'cif_core.dic' version 2.4.2 from 2011-04-26.

Automatic conversion script
Id: cif_fix_values 2281 2013-09-26 08:29:07Z andrius 
;
_cod_original_cell_volume 6020(12)
_cod_original_sg_symbol_Hall -C2yc
_cod_original_sg_symbol_H-M C2/c
_cod_database_code 4029494

loop_
_symmetry_equiv_pos_as_xyz
'x, y, z'
'-x, y, -z+1/2'
'x+1/2, y+1/2, z'
'-x+1/2, y+1/2, -z+1/2'
'-x, -y, -z'
'x, -y, z-1/2'
'-x+1/2, -y+1/2, -z'
'x+1/2, -y+1/2, z-1/2'

loop_
_atom_site_label
_atom_site_type_symbol
_atom_site_fract_x
_atom_site_fract_y
_atom_site_fract_z
_atom_site_U_iso_or_equiv
_atom_site_adp_type
_atom_site_occupancy
_atom_site_symmetry_multiplicity
_atom_site_calc_flag
_atom_site_refinement_flags
N5 N 0.6966(2) 1.0010(6) 0.4158(3) 0.0533(16) Uani 1 1 d .
C4 C 0.7614(2) 0.9428(6) 0.2738(3) 0.0477(16) Uani 1 1 d .
H4 H 0.7702 0.8556 0.2619 0.057 Uiso 1 1 calc R
N4 N 0.6475(2) 0.9405(7) 0.3062(3) 0.0634(18) Uani 1 1 d .
C2 C 0.7750(2) 0.9397(6) 0.4020(3) 0.0502(17) Uani 1 1 d .
H2 H 0.7673 0.8442 0.3983 0.060 Uiso 1 1 calc R
C3 C 0.7974(2) 0.9721(6) 0.3498(3) 0.0501(17) Uani 1 1 d .
H3 H 0.8041 1.0682 0.3531 0.060 Uiso 1 1 calc R
C6 C 0.6911(2) 0.9661(6) 0.3071(3) 0.0482(17) Uani 1 1 d .
C1 C 0.7267(2) 1.0191(6) 0.3776(3) 0.0466(16) Uani 1 1 d .
C5 C 0.7082(2) 0.9348(7) 0.2587(3) 0.0499(17) Uani 1 1 d .
C8 C 0.8084(2) 0.9685(8) 0.4761(4) 0.0578(19) Uani 1 1 d .
C26 C 0.7692(2) 1.0436(7) 0.2279(4) 0.0538(18) Uani 1 1 d .
C32 C 0.6521(3) 0.9615(7) 0.3693(4) 0.0586(19) Uani 1 1 d .
C9 C 0.8141(3) 0.8724(8) 0.5279(3) 0.0590(19) Uani 1 1 d .
H9 H 0.7996 0.7892 0.5153 0.071 Uiso 1 1 calc R
N2 N 0.7717(3) 1.1198(7) 0.1918(4) 0.072(2) Uani 1 1 d .
C7 C 0.7346(3) 1.1652(8) 0.3737(4) 0.0583(19) Uani 1 1 d .
N1 N 0.7402(3) 1.2808(7) 0.3702(4) 0.073(2) Uani 1 1 d .
N3 N 0.6516(3) 0.8318(9) 0.1432(4) 0.088(3) Uani 1 1 d .
C17 C 0.8454(2) 0.9002(8) 0.3710(4) 0.0585(19) Uani 1 1 d .
C27 C 0.6754(2) 0.8769(8) 0.1953(4) 0.0566(19) Uani 1 1 d .
C28 C 0.7077(4) 1.0334(8) 0.4827(4) 0.067(2) Uani 1 1 d .
H28 H 0.7379 1.0661 0.5110 0.081 Uiso 1 1 calc R
C22 C 0.8487(3) 0.7602(9) 0.3724(5) 0.075(2) Uani 1 1 d .
H22 H 0.8209 0.7092 0.3582 0.091 Uiso 1 1 calc R
C13 C 0.8331(3) 1.0906(9) 0.4977(4) 0.065(2) Uani 1 1 d .
H13 H 0.8313 1.1539 0.4651 0.078 Uiso 1 1 calc R
C29 C 0.6734(4) 1.0166(9) 0.5067(5) 0.078(3) Uani 1 1 d .
H29 H 0.6805 1.0339 0.5523 0.094 Uiso 1 1 calc R
C10 C 0.8405(3) 0.9002(10) 0.5953(4) 0.080(3) Uani 1 1 d .
H10 H 0.8429 0.8359 0.6277 0.095 Uiso 1 1 calc R
C31 C 0.6156(3) 0.9451(10) 0.3961(5) 0.077(3) Uani 1 1 d .
H31 H 0.5849 0.9159 0.3682 0.093 Uiso 1 1 calc R
C12 C 0.8606(3) 1.1188(9) 0.5673(4) 0.072(2) Uani 1 1 d .
H12 H 0.8765 1.2001 0.5807 0.087 Uiso 1 1 calc R
C11 C 0.8636(3) 1.0210(10) 0.6170(4) 0.077(3) Uani 1 1 d .
C30 C 0.6284(4) 0.9742(11) 0.4633(6) 0.088(3) Uani 1 1 d .
H30 H 0.6055 0.9649 0.4806 0.106 Uiso 1 1 calc R
C21 C 0.8929(4) 0.6967(13) 0.3946(6) 0.105(4) Uani 1 1 d .
H21 H 0.8936 0.6039 0.3968 0.126 Uiso 1 1 calc R
C18 C 0.8880(3) 0.9688(11) 0.3899(7) 0.099(4) Uani 1 1 d .
H18 H 0.8876 1.0615 0.3868 0.119 Uiso 1 1 calc R
C14 C 0.8945(6) 1.0520(15) 0.6941(5) 0.121(5) Uani 1 1 d .
H14 H 0.9232 1.0739 0.6870 0.145 Uiso 1 1 calc R
C19 C 0.9317(3) 0.9012(18) 0.4137(9) 0.146(7) Uani 1 1 d .
H19 H 0.9600 0.9505 0.4305 0.175 Uiso 1 1 calc R
C20 C 0.9345(5) 0.7615(19) 0.4131(12) 0.184(10) Uani 1 1 d .
C16 C 0.8919(11) 1.167(2) 0.7168(8) 0.256(18) Uani 1 1 d .
H16A H 0.8680 1.1668 0.7347 0.384 Uiso 1 1 calc R
H16B H 0.8832 1.2314 0.6805 0.384 Uiso 1 1 calc R
H16C H 0.9224 1.1909 0.7526 0.384 Uiso 1 1 calc R
C15 C 0.9156(8) 0.926(2) 0.7323(11) 0.181(9) Uani 1 1 d .
H15A H 0.9135 0.9273 0.7755 0.272 Uiso 1 1 calc R
H15B H 0.9486 0.9197 0.7399 0.272 Uiso 1 1 calc R
H15C H 0.8983 0.8507 0.7061 0.272 Uiso 1 1 calc R
C23 C 0.9814(5) 0.671(3) 0.4321(19) 0.29(2) Uani 1 1 d D
H23 H 0.9834 0.6076 0.4678 0.345 Uiso 1 1 calc R
C24 C 1.0267(5) 0.7644(19) 0.4610(10) 0.147(6) Uani 1 1 d .
H24A H 1.0194 0.8435 0.4800 0.220 Uiso 1 1 calc R
H24B H 1.0355 0.7888 0.4248 0.220 Uiso 1 1 calc R
H24C H 1.0528 0.7179 0.4960 0.220 Uiso 1 1 calc R
C25 C 0.9852(9) 0.594(6) 0.3731(19) 0.50(6) Uani 1 1 d D
H25A H 1.0116 0.6276 0.3652 0.745 Uiso 1 1 calc R
H25B H 0.9561 0.6043 0.3325 0.745 Uiso 1 1 calc R
H25C H 0.9903 0.5007 0.3848 0.745 Uiso 1 1 calc R

loop_
_atom_site_aniso_label
_atom_site_aniso_U_11
_atom_site_aniso_U_22
_atom_site_aniso_U_33
_atom_site_aniso_U_23
_atom_site_aniso_U_13
_atom_site_aniso_U_12
N5 0.059(3) 0.056(3) 0.052(3) -0.001(2) 0.029(3) -0.004(2)
C4 0.061(4) 0.039(3) 0.052(4) 0.000(3) 0.032(3) 0.005(3)
N4 0.058(3) 0.066(4) 0.068(4) -0.014(3) 0.028(3) -0.003(3)
C2 0.060(4) 0.041(3) 0.053(4) -0.004(3) 0.026(3) -0.003(3)
C3 0.060(4) 0.038(3) 0.055(4) 0.001(3) 0.027(3) 0.005(3)
C6 0.050(3) 0.037(3) 0.051(4) 0.005(3) 0.016(3) -0.001(2)
C1 0.056(3) 0.042(3) 0.044(3) -0.004(3) 0.024(3) 0.001(3)
C5 0.057(4) 0.047(4) 0.038(3) -0.006(3) 0.013(3) -0.002(3)
C8 0.049(3) 0.066(5) 0.056(4) 0.008(3) 0.019(3) 0.001(3)
C26 0.061(4) 0.049(4) 0.047(4) 0.004(3) 0.019(3) 0.003(3)
C32 0.059(4) 0.056(4) 0.069(5) 0.006(3) 0.035(3) 0.009(3)
C9 0.071(4) 0.057(4) 0.047(4) 0.002(3) 0.022(3) 0.004(3)
N2 0.091(5) 0.067(4) 0.062(4) 0.004(3) 0.036(4) 0.001(3)
C7 0.073(4) 0.055(5) 0.058(4) -0.003(3) 0.038(4) -0.003(3)
N1 0.092(5) 0.050(4) 0.083(5) 0.005(3) 0.043(4) 0.000(3)
N3 0.084(5) 0.106(6) 0.058(4) -0.023(4) 0.015(4) -0.035(4)
C17 0.044(3) 0.069(5) 0.061(4) 0.011(3) 0.021(3) 0.000(3)
C27 0.052(3) 0.063(4) 0.051(4) -0.001(3) 0.018(3) -0.008(3)
C28 0.102(6) 0.054(4) 0.055(4) -0.008(3) 0.041(4) -0.004(4)
C22 0.060(4) 0.081(6) 0.089(6) 0.018(5) 0.035(4) 0.020(4)
C13 0.075(5) 0.068(5) 0.050(4) -0.004(3) 0.024(3) -0.015(4)
C29 0.108(7) 0.067(5) 0.088(6) -0.001(4) 0.067(6) 0.003(5)
C10 0.093(6) 0.082(6) 0.046(4) 0.002(4) 0.012(4) 0.017(5)
C31 0.073(5) 0.081(6) 0.091(7) -0.006(5) 0.047(5) -0.007(4)
C12 0.073(5) 0.079(6) 0.048(4) -0.006(4) 0.009(3) -0.012(4)
C11 0.091(6) 0.090(6) 0.038(4) 0.001(4) 0.016(4) 0.020(5)
C30 0.106(7) 0.099(7) 0.090(7) 0.001(5) 0.071(6) -0.008(5)
C21 0.091(7) 0.112(8) 0.120(8) 0.056(7) 0.050(6) 0.057(6)
C18 0.052(4) 0.095(7) 0.137(9) 0.045(7) 0.027(5) -0.002(4)
C14 0.169(12) 0.117(10) 0.043(5) -0.017(5) 0.010(6) 0.016(8)
C19 0.040(4) 0.183(14) 0.179(14) 0.081(12) 0.010(6) -0.010(6)
C20 0.086(8) 0.196(16) 0.31(2) 0.173(17) 0.128(12) 0.089(9)
C16 0.35(3) 0.158(16) 0.073(8) -0.026(9) -0.095(14) 0.072(18)
C15 0.156(14) 0.188(19) 0.145(14) -0.010(13) 0.010(12) 0.063(13)
C23 0.065(8) 0.37(4) 0.44(5) 0.23(4) 0.112(17) 0.115(15)
C24 0.092(8) 0.166(14) 0.158(14) -0.025(12) 0.028(9) 0.029(9)
C25 0.22(4) 0.89(15) 0.48(7) 0.33(9) 0.25(5) 0.34(7)

loop_
_atom_type_symbol
_atom_type_description
_atom_type_scat_dispersion_real
_atom_type_scat_dispersion_imag
_atom_type_scat_source
C C 0.0033 0.0016 'International Tables Vol C Tables 4.2.6.8 and 6.1.1.4'
H H 0.0000 0.0000 'International Tables Vol C Tables 4.2.6.8 and 6.1.1.4'
N N 0.0061 0.0033 'International Tables Vol C Tables 4.2.6.8 and 6.1.1.4'

loop_
_geom_angle_atom_site_label_1
_geom_angle_atom_site_label_2
_geom_angle_atom_site_label_3
_geom_angle
C32 N5 C28 124.6(7)
C32 N5 C1 107.0(6)
C28 N5 C1 127.9(6)
C26 C4 C5 110.3(5)
C26 C4 C3 108.9(5)
C5 C4 C3 116.9(5)
C26 C4 H4 106.7
C5 C4 H4 106.7
C3 C4 H4 106.7
C32 N4 C6 106.0(6)
C8 C2 C1 112.5(5)
C8 C2 C3 113.8(5)
C1 C2 C3 107.0(5)
C8 C2 H2 107.7
C1 C2 H2 107.7
C3 C2 H2 107.8
C17 C3 C4 113.1(5)
C17 C3 C2 110.2(5)
C4 C3 C2 112.1(5)
C17 C3 H3 107.0
C4 C3 H3 107.0
C2 C3 H3 107.0
N4 C6 C5 129.2(6)
N4 C6 C1 111.5(6)
C5 C6 C1 118.7(6)
N5 C1 C7 107.8(5)
N5 C1 C6 98.9(5)
C7 C1 C6 110.2(5)
N5 C1 C2 118.4(5)
C7 C1 C2 111.2(5)
C6 C1 C2 109.6(5)
C6 C5 C27 117.9(6)
C6 C5 C4 122.6(5)
C27 C5 C4 119.0(6)
C13 C8 C9 117.0(7)
C13 C8 C2 122.9(6)
C9 C8 C2 120.0(6)
N2 C26 C4 175.3(8)
N4 C32 N5 116.2(6)
N4 C32 C31 128.0(8)
N5 C32 C31 115.8(7)
C10 C9 C8 121.2(8)
C10 C9 H9 119.4
C8 C9 H9 119.4
N1 C7 C1 179.1(8)
C18 C17 C22 116.0(7)
C18 C17 C3 122.1(7)
C22 C17 C3 121.9(6)
N3 C27 C5 175.2(8)
C29 C28 N5 118.4(8)
C29 C28 H28 120.8
N5 C28 H28 120.8
C21 C22 C17 121.0(9)
C21 C22 H22 119.5
C17 C22 H22 119.5
C12 C13 C8 121.6(8)
C12 C13 H13 119.2
C8 C13 H13 119.2
C28 C29 C30 119.9(9)
C28 C29 H29 120.0
C30 C29 H29 120.0
C9 C10 C11 122.1(9)
C9 C10 H10 118.9
C11 C10 H10 119.0
C30 C31 C32 117.8(9)
C30 C31 H31 121.1
C32 C31 H31 121.1
C13 C12 C11 118.9(8)
C13 C12 H12 120.6
C11 C12 H12 120.6
C10 C11 C12 119.1(7)
C10 C11 C14 122.1(9)
C12 C11 C14 118.7(10)
C29 C30 C31 123.2(9)
C29 C30 H30 118.4
C31 C30 H30 118.4
C20 C21 C22 123.7(12)
C20 C21 H21 118.1
C22 C21 H21 118.1
C17 C18 C19 121.0(10)
C17 C18 H18 119.5
C19 C18 H18 119.5
C16 C14 C15 129.5(13)
C16 C14 C11 118.8(11)
C15 C14 C11 110.4(12)
C16 C14 H14 93.6
C15 C14 H14 93.7
C11 C14 H14 93.8
C18 C19 C20 122.3(11)
C18 C19 H19 118.8
C20 C19 H19 118.9
C21 C20 C19 115.6(9)
C21 C20 C23 116.6(18)
C19 C20 C23 127.8(17)
C14 C16 H16A 109.3
C14 C16 H16B 109.6
H16A C16 H16B 109.5
C14 C16 H16C 109.5
H16A C16 H16C 109.5
H16B C16 H16C 109.5
C14 C15 H15A 109.4
C14 C15 H15B 109.5
H15A C15 H15B 109.5
C14 C15 H15C 109.5
H15A C15 H15C 109.5
H15B C15 H15C 109.5
C25 C23 C24 105(2)
C25 C23 C20 117(2)
C24 C23 C20 108(2)
C25 C23 H23 108.4
C24 C23 H23 108.8
C20 C23 H23 108.8
C23 C24 H24A 109.4
C23 C24 H24B 109.5
H24A C24 H24B 109.5
C23 C24 H24C 109.5
H24A C24 H24C 109.5
H24B C24 H24C 109.5
C23 C25 H25A 119.5
C23 C25 H25B 120.3
H25A C25 H25B 97.2
C23 C25 H25C 119.6
H25A C25 H25C 97.6
H25B C25 H25C 97.4

loop_
_geom_bond_atom_site_label_1
_geom_bond_atom_site_label_2
_geom_bond_distance
N5 C32 1.372(10)
N5 C28 1.373(10)
N5 C1 1.485(9)
C4 C26 1.501(10)
C4 C5 1.529(10)
C4 C3 1.573(10)
C4 H4 0.9800
N4 C32 1.323(11)
N4 C6 1.357(9)
C2 C8 1.521(10)
C2 C1 1.568(9)
C2 C3 1.578(10)
C2 H2 0.9800
C3 C17 1.530(10)
C3 H3 0.9800
C6 C5 1.388(10)
C6 C1 1.546(9)
C1 C7 1.491(10)
C5 C27 1.436(9)
C8 C13 1.411(11)
C8 C9 1.427(11)
C26 N2 1.115(10)
C32 C31 1.470(12)
C9 C10 1.362(11)
C9 H9 0.9300
C7 N1 1.177(10)
N3 C27 1.145(9)
C17 C18 1.382(12)
C17 C22 1.404(12)
C28 C29 1.366(13)
C28 H28 0.9300
C22 C21 1.391(12)
C22 H22 0.9300
C13 C12 1.408(11)
C13 H13 0.9300
C29 C30 1.372(15)
C29 H29 0.9300
C10 C11 1.381(15)
C10 H10 0.9300
C31 C30 1.364(15)
C31 H31 0.9300
C12 C11 1.424(13)
C12 H12 0.9300
C11 C14 1.561(12)
C30 H30 0.9300
C21 C20 1.34(2)
C21 H21 0.9300
C18 C19 1.396(16)
C18 H18 0.9300
C14 C16 1.27(2)
C14 C15 1.50(3)
C14 H14 0.9800
C19 C20 1.40(3)
C19 H19 0.9300
C20 C23 1.60(2)
C16 H16A 0.9600
C16 H16B 0.9600
C16 H16C 0.9600
C15 H15A 0.9600
C15 H15B 0.9600
C15 H15C 0.9600
C23 C25 1.533(10)
C23 C24 1.57(3)
C23 H23 0.9800
C24 H24A 0.9600
C24 H24B 0.9600
C24 H24C 0.9600
C25 H25A 1.0633
C25 H25B 1.0698
C25 H25C 1.0645

loop_
_geom_torsion_atom_site_label_1
_geom_torsion_atom_site_label_2
_geom_torsion_atom_site_label_3
_geom_torsion_atom_site_label_4
_geom_torsion
C26 C4 C3 C17 -89.0(7)
C5 C4 C3 C17 145.1(6)
C26 C4 C3 C2 145.6(5)
C5 C4 C3 C2 19.8(7)
C8 C2 C3 C17 53.9(7)
C1 C2 C3 C17 178.9(5)
C8 C2 C3 C4 -179.2(5)
C1 C2 C3 C4 -54.2(6)
C32 N4 C6 C5 166.0(7)
C32 N4 C6 C1 -4.5(8)
C32 N5 C1 C7 108.5(6)
C28 N5 C1 C7 -63.5(9)
C32 N5 C1 C6 -6.2(6)
C28 N5 C1 C6 -178.2(7)
C32 N5 C1 C2 -124.3(6)
C28 N5 C1 C2 63.7(9)
N4 C6 C1 N5 6.7(7)
C5 C6 C1 N5 -164.9(5)
N4 C6 C1 C7 -106.0(6)
C5 C6 C1 C7 82.3(7)
N4 C6 C1 C2 131.2(6)
C5 C6 C1 C2 -40.4(8)
C8 C2 C1 N5 -57.4(7)
C3 C2 C1 N5 176.9(5)
C8 C2 C1 C7 68.2(7)
C3 C2 C1 C7 -57.5(7)
C8 C2 C1 C6 -169.7(5)
C3 C2 C1 C6 64.6(6)
N4 C6 C5 C27 5.8(10)
C1 C6 C5 C27 175.7(6)
N4 C6 C5 C4 -166.2(6)
C1 C6 C5 C4 3.7(9)
C26 C4 C5 C6 -118.1(7)
C3 C4 C5 C6 7.0(9)
C26 C4 C5 C27 70.0(8)
C3 C4 C5 C27 -164.9(6)
C1 C2 C8 C13 -72.6(9)
C3 C2 C8 C13 49.4(9)
C1 C2 C8 C9 104.5(8)
C3 C2 C8 C9 -133.5(7)
C5 C4 C26 N2 -2(9)
C3 C4 C26 N2 -131(9)
C6 N4 C32 N5 0.1(9)
C6 N4 C32 C31 -178.6(8)
C28 N5 C32 N4 176.8(7)
C1 N5 C32 N4 4.5(8)
C28 N5 C32 C31 -4.4(11)
C1 N5 C32 C31 -176.7(6)
C13 C8 C9 C10 3.1(12)
C2 C8 C9 C10 -174.2(7)
N5 C1 C7 N1 -54(53)
C6 C1 C7 N1 53(54)
C2 C1 C7 N1 174(100)
C4 C3 C17 C18 117.3(9)
C2 C3 C17 C18 -116.3(9)
C4 C3 C17 C22 -62.7(9)
C2 C3 C17 C22 63.6(9)
C6 C5 C27 N3 171(10)
C4 C5 C27 N3 -17(11)
C32 N5 C28 C29 4.9(11)
C1 N5 C28 C29 175.6(7)
C18 C17 C22 C21 2.7(14)
C3 C17 C22 C21 -177.2(8)
C9 C8 C13 C12 -2.7(12)
C2 C8 C13 C12 174.5(7)
N5 C28 C29 C30 -3.0(13)
C8 C9 C10 C11 -1.2(14)
N4 C32 C31 C30 -179.3(9)
N5 C32 C31 C30 2.1(12)
C8 C13 C12 C11 0.5(13)
C9 C10 C11 C12 -1.2(15)
C9 C10 C11 C14 -178.9(10)
C13 C12 C11 C10 1.5(14)
C13 C12 C11 C14 179.3(10)
C28 C29 C30 C31 1.0(16)
C32 C31 C30 C29 -0.5(16)
C17 C22 C21 C20 -3.0(19)
C22 C17 C18 C19 -4.5(17)
C3 C17 C18 C19 175.4(12)
C10 C11 C14 C16 -139(2)
C12 C11 C14 C16 43(3)
C10 C11 C14 C15 29(2)
C12 C11 C14 C15 -148.7(16)
C17 C18 C19 C20 7(3)
C22 C21 C20 C19 5(3)
C22 C21 C20 C23 -175.7(19)
C18 C19 C20 C21 -6(3)
C18 C19 C20 C23 174(2)
C21 C20 C23 C25 68(3)
C19 C20 C23 C25 -112(3)
C21 C20 C23 C24 -173(2)
C19 C20 C23 C24 7(4)
